data_4506838
loop_
_publ_author_name
'Khullar, Sadhika'
'Mandal, Sanjay K.'

_publ_section_title
;
 Supramolecular Assemblies of Dimanganese Subunits and Water Clusters
 Organized by Strong Hydrogen Bonding Interactions: Single Crystal to
 Single Crystal Transformation by Thermal De-/Rehydration Processes
;
_journal_issue 11
_journal_name_full 'Crystal Growth &amp; Design'
_journal_page_first 5329
_journal_paper_doi 10.1021/cg300937f
_journal_volume 12
_journal_year 2012
_chemical_formula_moiety 'C40 H46 Mn2 N6 O10, C H4 O, 4(H2 O)'
_chemical_formula_sum 'C41 H58 Mn2 N6 O15'
_chemical_formula_weight 984.81
_chemical_name_common '[Mn2(adc)2(bpta)2(H2O)2].4H2O.CH3OH'
_space_group_crystal_system monoclinic
_space_group_IT_number 14
_space_group_name_Hall '-P 2yn'
_space_group_name_H-M_alt 'P 1 21/n 1'
_symmetry_space_group_name_Hall '-P 2yn'
_symmetry_space_group_name_H-M 'P 1 21/n 1'
_atom_sites_solution_hydrogens geom
_atom_sites_solution_primary direct
_atom_sites_solution_secondary difmap
_cell_angle_alpha 90
_cell_angle_beta 109.696(2)
_cell_angle_gamma 90
_cell_formula_units_Z 2
_cell_length_a 10.1634(3)
_cell_length_b 17.4564(5)
_cell_length_c 14.1380(4)
_cell_measurement_reflns_used 8649
_cell_measurement_temperature 120.(2)
_cell_measurement_theta_max 27.1903
_cell_measurement_theta_min 2.4273
_cell_volume 2361.56(12)
_computing_cell_refinement 'SAINT V7.68A (Bruker AXS, 2009)'
_computing_data_collection 'APEX2 (Bruker)'
_computing_data_reduction 'SAINT V7.68A (Bruker AXS, 2009)'
_computing_molecular_graphics 'SHELXTL (Bruker AXS)'
_computing_publication_material 'SHELXTL (Bruker AXS)'
_computing_structure_refinement 'SHELXL-97 (Sheldrick, 2008)'
_computing_structure_solution 'SHELXS-97 (Sheldrick, 2008)'
_diffrn_ambient_temperature 120.(2)
_diffrn_detector_area_resol_mean 8.3333
_diffrn_measured_fraction_theta_full 0.999
_diffrn_measured_fraction_theta_max 0.999
_diffrn_measurement_device_type 'Bruker Kappa APEX II'
_diffrn_measurement_method 'phi and omega scans'
_diffrn_radiation_monochromator graphite
_diffrn_radiation_type 'Mo K\a'
_diffrn_radiation_wavelength 0.71073
_diffrn_reflns_av_R_equivalents 0.0713
_diffrn_reflns_av_sigmaI/netI 0.0764
_diffrn_reflns_limit_h_max 13
_diffrn_reflns_limit_h_min -13
_diffrn_reflns_limit_k_max 22
_diffrn_reflns_limit_k_min -22
_diffrn_reflns_limit_l_max 18
_diffrn_reflns_limit_l_min -18
_diffrn_reflns_number 36015
_diffrn_reflns_theta_full 27.58
_diffrn_reflns_theta_max 27.58
_diffrn_reflns_theta_min 2.33
_diffrn_source 'sealed tube'
_diffrn_source_type 'fine focus'
_exptl_absorpt_coefficient_mu 0.606
_exptl_absorpt_correction_T_max 0.7452
_exptl_absorpt_correction_T_min 0.5665
_exptl_absorpt_correction_type multi-scan
_exptl_absorpt_process_details 'SADABS V2008/1 (Bruker AXS)'
_exptl_crystal_colour 'clear colourless'
_exptl_crystal_density_diffrn 1.385
_exptl_crystal_density_method 'not measured'
_exptl_crystal_description regular
_exptl_crystal_F_000 1032
_exptl_crystal_size_max 0.320
_exptl_crystal_size_mid 0.300
_exptl_crystal_size_min 0.280
_refine_diff_density_max 1.103
_refine_diff_density_min -0.835
_refine_ls_extinction_method none
_refine_ls_goodness_of_fit_ref 1.063
_refine_ls_hydrogen_treatment mixed
_refine_ls_matrix_type full
_refine_ls_number_parameters 321
_refine_ls_number_reflns 5469
_refine_ls_number_restraints 10
_refine_ls_restrained_S_all 1.080
_refine_ls_R_factor_all 0.1241
_refine_ls_R_factor_gt 0.0667
_refine_ls_shift/su_max 0.045
_refine_ls_shift/su_mean 0.003
_refine_ls_structure_factor_coef Fsqd
_refine_ls_weighting_details 'calc w=1/[\s^2^(Fo^2^)+(0.0762P)^2^+4.1112P] where P=(Fo^2^+2Fc^2^)/3'
_refine_ls_weighting_scheme calc
_refine_ls_wR_factor_gt 0.1547
_refine_ls_wR_factor_ref 0.1814
_reflns_number_gt 3486
_reflns_number_total 5469
_reflns_threshold_expression >2sigma(I)
_cod_data_source_file cg300937f_si_002.cif
_cod_data_source_block 1.4H2O.CH3OH
_cod_database_code 4506838

loop_
_space_group_symop_operation_xyz
'x, y, z'
'-x+1/2, y+1/2, -z+1/2'
'-x, -y, -z'
'x-1/2, -y-1/2, z-1/2'

loop_
_atom_site_type_symbol
_atom_site_label
_atom_site_fract_x
_atom_site_fract_y
_atom_site_fract_z
_atom_site_U_iso_or_equiv
_atom_site_adp_type
_atom_site_calc_flag
_atom_site_refinement_flags
_atom_site_occupancy
Mn Mn1 0.68202(6) 0.13903(3) 0.01271(5) 0.02436(19) Uani d D 1
N N1 0.6801(3) 0.27485(19) 0.0541(3) 0.0270(8) Uani d . 1
N N3 0.7308(3) 0.20317(18) -0.1086(3) 0.0246(8) Uani d . 1
N N2 0.4568(3) 0.16988(19) -0.0132(3) 0.0246(7) Uani d . 1
O O1 0.6835(3) 0.09154(18) 0.1531(3) 0.0353(8) Uani d D 1
H H1B 0.748(3) 0.060(2) 0.182(3) 0.053 Uiso d D 1
H H1A 0.6082(18) 0.077(2) 0.160(3) 0.053 Uiso d D 1
O O2 0.6053(3) 0.04256(16) -0.0827(2) 0.0325(7) Uani d . 1
O O3 0.9324(3) 0.02416(18) 0.1884(3) 0.0389(8) Uani d . 1
O O4 1.4598(3) 0.04956(19) 0.1977(3) 0.0434(9) Uani d . 1
O O5 0.8987(3) 0.10685(16) 0.0607(2) 0.0280(7) Uani d . 1
O O6 0.9230(11) 0.0344(6) 0.4697(7) 0.087(3) Uani d P 0.5
H H6A 0.9091 0.0369 0.525 0.13 Uiso calc PR 0.5
O O7 0.8834(7) 0.0403(3) 0.6381(4) 0.110(2) Uani d D 1
H H7C 0.800(4) 0.024(6) 0.614(6) 0.166 Uiso d D 1
H H7D 0.915(8) 0.030(6) 0.7005(18) 0.166 Uiso d D 1
O O8 0.5928(7) 0.9993(4) 0.6029(5) 0.127(2) Uani d D 1
H H8A 0.527(7) 0.963(6) 0.587(7) 0.191 Uiso d D 1
H H8B 0.625(10) 1.012(7) 0.549(7) 0.191 Uiso d D 1
C C1 0.6463(4) 0.3148(2) -0.0443(3) 0.0303(10) Uani d . 1
H H1D 0.6765 0.3689 -0.032 0.036 Uiso calc R 1
H H1C 0.5436 0.3145 -0.0781 0.036 Uiso calc R 1
C C2 0.7139(4) 0.2795(2) -0.1137(3) 0.0278(9) Uani d . 1
C C3 0.7520(5) 0.3236(3) -0.1814(4) 0.0387(11) Uani d . 1
H H3 0.7373 0.3774 -0.1844 0.046 Uiso calc R 1
C C4 0.8116(5) 0.2886(3) -0.2446(4) 0.0419(12) Uani d . 1
H H4 0.8383 0.3181 -0.2916 0.05 Uiso calc R 1
C C5 0.8320(4) 0.2102(3) -0.2388(4) 0.0345(10) Uani d . 1
H H5 0.8737 0.1848 -0.281 0.041 Uiso calc R 1
C C6 0.7897(4) 0.1697(2) -0.1694(3) 0.0285(9) Uani d . 1
H H6 0.8032 0.1158 -0.1651 0.034 Uiso calc R 1
C C7 0.5572(4) 0.2824(3) 0.0878(4) 0.0332(10) Uani d . 1
H H7B 0.5314 0.3371 0.0866 0.04 Uiso calc R 1
H H7A 0.5832 0.2642 0.1581 0.04 Uiso calc R 1
C C8 0.4319(4) 0.2374(2) 0.0232(3) 0.0300(10) Uani d . 1
C C9 0.2977(4) 0.2638(3) 0.0062(4) 0.0451(13) Uani d . 1
H H9 0.2827 0.3129 0.0297 0.054 Uiso calc R 1
C C10 0.1853(4) 0.2178(3) -0.0455(4) 0.0461(13) Uani d . 1
H H10 0.0923 0.2346 -0.0569 0.055 Uiso calc R 1
C C11 0.2100(4) 0.1478(3) -0.0800(3) 0.0347(10) Uani d . 1
H H11 0.1347 0.1149 -0.1144 0.042 Uiso calc R 1
C C12 0.3466(4) 0.1261(2) -0.0637(3) 0.0289(9) Uani d . 1
H H12 0.3634 0.0781 -0.0893 0.035 Uiso calc R 1
C C13 0.8119(4) 0.3064(2) 0.1324(4) 0.0335(10) Uani d . 1
C C14 0.8538(4) 0.2544(3) 0.2245(3) 0.0352(10) Uani d . 1
H H14C 0.937 0.2753 0.2757 0.053 Uiso calc R 1
H H14B 0.8743 0.203 0.2054 0.053 Uiso calc R 1
H H14A 0.7769 0.2516 0.2516 0.053 Uiso calc R 1
C C15 0.7907(5) 0.3886(3) 0.1638(4) 0.0464(13) Uani d . 1
H H15B 0.7599 0.4215 0.1041 0.07 Uiso calc R 1
H H15C 0.879 0.4081 0.2107 0.07 Uiso calc R 1
H H15A 0.7196 0.3886 0.1965 0.07 Uiso calc R 1
C C16 0.9316(5) 0.3058(3) 0.0895(4) 0.0415(12) Uani d . 1
H H16B 0.9091 0.3404 0.0316 0.062 Uiso calc R 1
H H16A 0.9444 0.2537 0.0682 0.062 Uiso calc R 1
H H16C 1.0179 0.3229 0.1412 0.062 Uiso calc R 1
C C17 0.9684(4) 0.0587(2) 0.1237(3) 0.0257(9) Uani d . 1
C C18 1.1083(4) 0.0414(2) 0.1215(3) 0.0236(9) Uani d . 1
C C19 1.2241(4) 0.0264(2) 0.1247(3) 0.0258(9) Uani d . 1
C C20 1.3707(4) 0.0096(2) 0.1351(3) 0.0273(9) Uani d . 1
C C21 0.816(2) 0.0683(9) 0.3979(13) 0.116(7) Uani d P 0.5
H H21A 0.7276 0.0483 0.4005 0.174 Uiso calc PR 0.5
H H21B 0.8237 0.0574 0.3319 0.174 Uiso calc PR 0.5
H H21C 0.8203 0.1238 0.4092 0.174 Uiso calc PR 0.5

loop_
_atom_site_aniso_label
_atom_site_aniso_U_11
_atom_site_aniso_U_22
_atom_site_aniso_U_33
_atom_site_aniso_U_12
_atom_site_aniso_U_13
_atom_site_aniso_U_23
Mn1 0.0119(3) 0.0231(3) 0.0350(4) 0.0028(2) 0.0039(2) 0.0029(3)
N1 0.0143(16) 0.0275(18) 0.032(2) 0.0024(13) -0.0013(15) -0.0015(15)
N3 0.0136(15) 0.0184(16) 0.037(2) 0.0017(12) 0.0025(15) 0.0038(14)
N2 0.0150(16) 0.0257(17) 0.029(2) 0.0030(13) 0.0022(15) 0.0020(14)
O1 0.0135(14) 0.0418(18) 0.048(2) 0.0051(12) 0.0074(14) 0.0131(15)
O2 0.0213(14) 0.0251(15) 0.053(2) 0.0011(11) 0.0153(14) -0.0076(14)
O3 0.0188(14) 0.0479(19) 0.053(2) 0.0099(13) 0.0154(15) 0.0215(16)
O4 0.0161(15) 0.0471(19) 0.066(2) -0.0062(13) 0.0123(15) -0.0230(17)
O5 0.0138(13) 0.0273(15) 0.0390(18) 0.0065(11) 0.0040(12) 0.0067(13)
O6 0.093(7) 0.098(7) 0.047(6) -0.044(6) -0.005(5) 0.014(5)
O7 0.140(5) 0.067(3) 0.068(3) -0.020(3) -0.040(3) 0.026(3)
O8 0.107(5) 0.101(5) 0.126(5) 0.037(4) -0.023(4) -0.015(4)
C1 0.022(2) 0.018(2) 0.041(3) 0.0045(15) -0.0027(19) 0.0002(18)
C2 0.0153(19) 0.027(2) 0.032(2) 0.0003(15) -0.0038(17) 0.0015(18)
C3 0.036(3) 0.025(2) 0.049(3) -0.0021(19) 0.006(2) 0.009(2)
C4 0.035(3) 0.039(3) 0.048(3) -0.009(2) 0.008(2) 0.012(2)
C5 0.023(2) 0.037(3) 0.042(3) -0.0002(18) 0.010(2) 0.007(2)
C6 0.0186(19) 0.025(2) 0.038(3) 0.0017(16) 0.0054(18) 0.0030(18)
C7 0.018(2) 0.037(2) 0.038(3) 0.0032(17) 0.0004(19) -0.010(2)
C8 0.0156(19) 0.037(2) 0.034(3) 0.0044(16) 0.0037(18) -0.0035(19)
C9 0.021(2) 0.061(3) 0.049(3) 0.011(2) 0.005(2) -0.018(3)
C10 0.013(2) 0.074(4) 0.048(3) 0.007(2) 0.005(2) -0.013(3)
C11 0.0160(19) 0.050(3) 0.035(3) -0.0049(18) 0.0041(18) -0.002(2)
C12 0.0187(19) 0.030(2) 0.034(2) -0.0021(16) 0.0038(18) 0.0041(18)
C13 0.020(2) 0.031(2) 0.040(3) -0.0042(17) -0.0016(19) -0.004(2)
C14 0.019(2) 0.044(3) 0.032(3) 0.0007(18) -0.0038(19) -0.003(2)
C15 0.044(3) 0.039(3) 0.048(3) -0.009(2) 0.005(3) -0.014(2)
C16 0.022(2) 0.051(3) 0.043(3) -0.012(2) 0.001(2) -0.007(2)
C17 0.0115(17) 0.023(2) 0.039(3) -0.0006(14) 0.0036(18) -0.0021(18)
C18 0.0132(18) 0.0201(19) 0.033(2) -0.0013(14) 0.0019(17) 0.0024(16)
C19 0.0164(19) 0.023(2) 0.033(2) -0.0028(15) 0.0017(17) -0.0006(17)
C20 0.0146(18) 0.024(2) 0.043(3) 0.0017(15) 0.0095(18) 0.0028(19)
C21 0.18(2) 0.069(10) 0.082(12) -0.050(12) 0.029(13) -0.028(9)

loop_
_atom_type_symbol
_atom_type_description
_atom_type_scat_dispersion_real
_atom_type_scat_dispersion_imag
_atom_type_scat_source
C C 0.0033 0.0016 'International Tables Vol C Tables 4.2.6.8 and 6.1.1.4'
H H 0.0000 0.0000 'International Tables Vol C Tables 4.2.6.8 and 6.1.1.4'
N N 0.0061 0.0033 'International Tables Vol C Tables 4.2.6.8 and 6.1.1.4'
O O 0.0106 0.0060 'International Tables Vol C Tables 4.2.6.8 and 6.1.1.4'
Mn Mn 0.3368 0.7283 'International Tables Vol C Tables 4.2.6.8 and 6.1.1.4'

loop_
_geom_angle_atom_site_label_1
_geom_angle_atom_site_label_2
_geom_angle_atom_site_label_3
_geom_angle_site_symmetry_1
_geom_angle
O2 Mn1 O1 . 99.61(13)
O2 Mn1 O5 . 96.34(11)
O1 Mn1 O5 . 85.43(11)
O2 Mn1 N3 . 92.20(12)
O1 Mn1 N3 . 165.26(12)
O5 Mn1 N3 . 84.51(11)
O2 Mn1 N2 . 87.21(11)
O1 Mn1 N2 . 86.13(11)
O5 Mn1 N2 . 171.29(12)
N3 Mn1 N2 . 103.35(12)
O2 Mn1 N1 . 152.40(11)
O1 Mn1 N1 . 98.71(13)
O5 Mn1 N1 . 105.56(11)
N3 Mn1 N1 . 73.74(12)
N2 Mn1 N1 . 73.61(11)
C7 N1 C1 . 107.7(3)
C7 N1 C13 . 111.3(3)
C1 N1 C13 . 112.3(3)
C7 N1 Mn1 . 103.8(2)
C1 N1 Mn1 . 104.4(2)
C13 N1 Mn1 . 116.6(2)
C6 N3 C2 . 118.4(4)
C6 N3 Mn1 . 122.5(3)
C2 N3 Mn1 . 118.7(3)
C8 N2 C12 . 118.1(3)
C8 N2 Mn1 . 117.3(2)
C12 N2 Mn1 . 124.6(3)
Mn1 O1 H1B . 117.(2)
Mn1 O1 H1A . 120.(2)
H1B O1 H1A . 109.(2)
C20 O2 Mn1 3_755 148.0(3)
C17 O5 Mn1 . 132.2(3)
C21 O6 H6A . 109.5
H7C O7 H7D . 109.(3)
H8A O8 H8B . 113.(3)
N1 C1 C2 . 113.9(3)
N1 C1 H1D . 108.8
C2 C1 H1D . 108.8
N1 C1 H1C . 108.8
C2 C1 H1C . 108.8
H1D C1 H1C . 107.7
N3 C2 C3 . 122.0(4)
N3 C2 C1 . 116.7(4)
C3 C2 C1 . 121.3(4)
C4 C3 C2 . 119.3(4)
C4 C3 H3 . 120.4
C2 C3 H3 . 120.3
C3 C4 C5 . 119.3(4)
C3 C4 H4 . 120.3
C5 C4 H4 . 120.4
C4 C5 C6 . 118.0(4)
C4 C5 H5 . 121.0
C6 C5 H5 . 121.0
N3 C6 C5 . 122.9(4)
N3 C6 H6 . 118.5
C5 C6 H6 . 118.5
N1 C7 C8 . 112.8(3)
N1 C7 H7B . 109.0
C8 C7 H7B . 109.0
N1 C7 H7A . 109.0
C8 C7 H7A . 109.0
H7B C7 H7A . 107.8
N2 C8 C9 . 121.9(4)
N2 C8 C7 . 117.2(3)
C9 C8 C7 . 120.9(4)
C8 C9 C10 . 119.3(4)
C8 C9 H9 . 120.4
C10 C9 H9 . 120.4
C11 C10 C9 . 119.1(4)
C11 C10 H10 . 120.4
C9 C10 H10 . 120.5
C10 C11 C12 . 118.7(4)
C10 C11 H11 . 120.6
C12 C11 H11 . 120.6
N2 C12 C11 . 122.8(4)
N2 C12 H12 . 118.6
C11 C12 H12 . 118.6
N1 C13 C14 . 109.2(3)
N1 C13 C16 . 109.3(4)
C14 C13 C16 . 107.7(4)
N1 C13 C15 . 111.9(3)
C14 C13 C15 . 109.6(4)
C16 C13 C15 . 109.1(4)
C13 C14 H14C . 109.5
C13 C14 H14B . 109.5
H14C C14 H14B . 109.5
C13 C14 H14A . 109.5
H14C C14 H14A . 109.5
H14B C14 H14A . 109.5
C13 C15 H15B . 109.5
C13 C15 H15C . 109.5
H15B C15 H15C . 109.5
C13 C15 H15A . 109.5
H15B C15 H15A . 109.5
H15C C15 H15A . 109.5
C13 C16 H16B . 109.5
C13 C16 H16A . 109.5
H16B C16 H16A . 109.5
C13 C16 H16C . 109.5
H16B C16 H16C . 109.5
H16A C16 H16C . 109.5
O3 C17 O5 . 127.5(4)
O3 C17 C18 . 116.2(4)
O5 C17 C18 . 116.3(4)
C19 C18 C17 . 176.8(5)
C18 C19 C20 . 176.4(5)
O2 C20 O4 3_755 126.1(4)
O2 C20 C19 3_755 118.5(4)
O4 C20 C19 . 115.4(4)
O6 C21 H21A . 109.5
O6 C21 H21B . 109.5
H21A C21 H21B . 109.4
O6 C21 H21C . 109.5
H21A C21 H21C . 109.4
H21B C21 H21C . 109.4

loop_
_geom_bond_atom_site_label_1
_geom_bond_atom_site_label_2
_geom_bond_site_symmetry_2
_geom_bond_distance
Mn1 O2 . 2.134(3)
Mn1 O1 . 2.147(3)
Mn1 O5 . 2.149(3)
Mn1 N3 . 2.239(3)
Mn1 N2 . 2.258(3)
Mn1 N1 . 2.444(3)
N1 C7 . 1.485(5)
N1 C1 . 1.489(6)
N1 C13 . 1.525(5)
N3 C6 . 1.336(5)
N3 C2 . 1.342(5)
N2 C8 . 1.344(5)
N2 C12 . 1.346(5)
O1 H1B . 0.852(10)
O1 H1A . 0.844(10)
O2 C20 3_755 1.249(5)
O3 C17 . 1.249(5)
O4 C20 . 1.245(5)
O5 C17 . 1.256(5)
O6 C21 . 1.35(2)
O6 H6A . 0.8401
O7 H7C . 0.853(11)
O7 H7D . 0.850(11)
O8 H8A . 0.89(3)
O8 H8B . 0.95(4)
C1 C2 . 1.506(6)
C1 H1D . 0.99
C1 H1C . 0.99
C2 C3 . 1.381(6)
C3 C4 . 1.379(7)
C3 H3 . 0.95
C4 C5 . 1.382(6)
C4 H4 . 0.95
C5 C6 . 1.389(6)
C5 H5 . 0.95
C6 H6 . 0.95
C7 C8 . 1.513(6)
C7 H7B . 0.99
C7 H7A . 0.99
C8 C9 . 1.382(6)
C9 C10 . 1.386(7)
C9 H9 . 0.95
C10 C11 . 1.370(7)
C10 H10 . 0.95
C11 C12 . 1.381(5)
C11 H11 . 0.95
C12 H12 . 0.95
C13 C14 . 1.525(6)
C13 C16 . 1.532(6)
C13 C15 . 1.538(6)
C14 H14C . 0.98
C14 H14B . 0.98
C14 H14A . 0.98
C15 H15B . 0.98
C15 H15C . 0.98
C15 H15A . 0.98
C16 H16B . 0.98
C16 H16A . 0.98
C16 H16C . 0.98
C17 C18 . 1.464(5)
C18 C19 . 1.191(5)
C19 C20 . 1.476(5)
C20 O2 3_755 1.249(5)
C21 H21A . 0.9803
C21 H21B . 0.9803
C21 H21C . 0.9803
